data_4116915
loop_
_publ_author_name
'S. V. Lindeman'
'D. Kosynkin'
'J. K. Kochi'

_publ_section_title
;
 Unusually Short (C-H...\p) Hydrogen Bonds for Effective Supramolecular
 (Aromatic/Aromatic) Organization in Edge-to-Face Motifs
;
_journal_name_full 'Journal of the American Chemical Society'
_journal_page_first 13268
_journal_page_last 13269
_journal_paper_doi 10.1021/ja982945a
_journal_volume 120
_journal_year 1998
_chemical_compound_source 'chemical synthesis'
_chemical_formula_sum 'C33 H29 B N2 O2'
_chemical_formula_weight 496.39
_chemical_name_systematic
; 
 4-Carbethoxyphenyldiazonium tetraphenylborate 
;
_space_group_IT_number 14
_symmetry_cell_setting monoclinic
_symmetry_space_group_name_Hall '-P 2ybc'
_symmetry_space_group_name_H-M 'P 1 21/c 1'
_atom_sites_solution_hydrogens geom
_atom_sites_solution_primary direct
_atom_sites_solution_secondary difmap
_audit_creation_method SHELXL
_cell_angle_alpha 90.00
_cell_angle_beta 99.3750(10)
_cell_angle_gamma 90.00
_cell_formula_units_Z 4
_cell_length_a 9.58610(10)
_cell_length_b 14.4626(2)
_cell_length_c 20.2227(4)
_cell_measurement_reflns_used 9453
_cell_measurement_temperature 123(2)
_cell_measurement_theta_max 29.0
_cell_measurement_theta_min 1.7
_cell_volume 2766.23(7)
_computing_cell_refinement 'SAINT V4.050 (Siemens, 1989-95)'
_computing_data_collection 'SMART V4.050 (Siemens, 1989-95)'
_computing_data_reduction 'SAINT & SADABS (Sheldrick, 1996)'
_computing_molecular_graphics 'XP V5.06 (Siemens, 1996)'
_computing_publication_material 'SHELXL-93 & XCIF V5.05 (Siemens, 1996)'
_computing_structure_refinement 'SHELXL-93 (Sheldrick, 1993)'
_computing_structure_solution 'SHELXS-86 (Sheldrick, 1990)'
_diffrn_ambient_temperature 123(2)
_diffrn_measurement_device 'Siemens SMART'
_diffrn_measurement_method
;
\w-scan, scan range 0.3 deg, hemisphere
;
_diffrn_radiation_monochromator graphite
_diffrn_radiation_source 'normal-focus sealed tube'
_diffrn_radiation_type MoK\a
_diffrn_radiation_wavelength 0.71073
_diffrn_reflns_av_R_equivalents 0.0394
_diffrn_reflns_av_sigmaI/netI 0.0563
_diffrn_reflns_limit_h_max 12
_diffrn_reflns_limit_h_min -5
_diffrn_reflns_limit_k_max 19
_diffrn_reflns_limit_k_min -19
_diffrn_reflns_limit_l_max 27
_diffrn_reflns_limit_l_min -27
_diffrn_reflns_number 17874
_diffrn_reflns_theta_max 28.98
_diffrn_reflns_theta_min 1.74
_diffrn_standards_decay_% 0.5
_diffrn_standards_number 215
_exptl_absorpt_coefficient_mu 0.074
_exptl_absorpt_correction_T_max 0.928
_exptl_absorpt_correction_T_min 0.794
_exptl_absorpt_correction_type 'empirical (SADABS procedure)'
_exptl_crystal_colour red
_exptl_crystal_density_diffrn 1.192
_exptl_crystal_density_method none
_exptl_crystal_description plate
_exptl_crystal_F_000 1048
_exptl_crystal_size_max 0.48
_exptl_crystal_size_mid 0.24
_exptl_crystal_size_min 0.05
_refine_diff_density_max 0.265
_refine_diff_density_min -0.234
_refine_diff_density_rms 0.045
_refine_ls_extinction_method none
_refine_ls_goodness_of_fit_all 1.030
_refine_ls_goodness_of_fit_obs 1.060
_refine_ls_hydrogen_treatment refall
_refine_ls_matrix_type full
_refine_ls_number_parameters 459
_refine_ls_number_reflns 6672
_refine_ls_number_restraints 0
_refine_ls_restrained_S_all 1.053
_refine_ls_restrained_S_obs 1.060
_refine_ls_R_factor_all 0.0863
_refine_ls_R_factor_obs 0.0485
_refine_ls_shift/esd_max -0.001
_refine_ls_shift/esd_mean 0.000
_refine_ls_structure_factor_coef Fsqd
_refine_ls_weighting_details 'w=1/[\s^2^(Fo^2^)+(0.0316P)^2^+1.2783P] where P=(Fo^2^+2Fc^2^)/3'
_refine_ls_weighting_scheme calc
_refine_ls_wR_factor_all 0.1129
_refine_ls_wR_factor_obs 0.0927
_reflns_number_observed 4585
_reflns_number_total 6679
_reflns_observed_criterion >2sigma(I)
_cod_data_source_file ja982945a_1.cif
_cod_data_source_block dimbs
_cod_depositor_comments
;
The following automatic conversions were performed:

'_refine_ls_weighting_scheme' value 'calc
w=1/[\s^2^(Fo^2^)+(0.0316P)^2^+1.2783P] where P=(Fo^2^+2Fc^2^)/3' was
changed to 'calc'. New tag '_refine_ls_weighting_details' was
created. The value of the new tag was set to
'w=1/[\s^2^(Fo^2^)+(0.0316P)^2^+1.2783P] where P=(Fo^2^+2Fc^2^)/3'.

Automatic conversion script
Id: cif_fix_values 3143 2015-03-26 13:38:13Z robertas 
;
_cod_database_code 4116915

loop_
_symmetry_equiv_pos_as_xyz
'x, y, z'
'-x, y+1/2, -z+1/2'
'-x, -y, -z'
'x, -y-1/2, z-1/2'

loop_
_atom_site_aniso_label
_atom_site_aniso_U_11
_atom_site_aniso_U_22
_atom_site_aniso_U_33
_atom_site_aniso_U_23
_atom_site_aniso_U_13
_atom_site_aniso_U_12
O1 0.0353(7) 0.0239(6) 0.0277(6) -0.0012(5) 0.0019(5) -0.0032(5)
O2 0.0566(9) 0.0327(8) 0.0439(8) -0.0094(6) 0.0235(7) -0.0066(7)
N1 0.0243(8) 0.0233(8) 0.0333(8) 0.0008(7) 0.0075(6) 0.0001(6)
N2 0.0323(9) 0.0328(9) 0.0406(10) -0.0051(8) 0.0063(7) -0.0021(7)
C1 0.0258(9) 0.0166(8) 0.0274(9) -0.0002(6) 0.0045(7) 0.0001(7)
C2 0.0250(9) 0.0181(8) 0.0333(9) 0.0013(7) 0.0121(7) 0.0024(7)
C3 0.0214(9) 0.0185(8) 0.0332(9) 0.0027(7) 0.0072(7) 0.0008(7)
C4 0.0272(9) 0.0162(8) 0.0251(8) 0.0055(6) 0.0061(7) 0.0034(7)
C5 0.0257(9) 0.0239(9) 0.0306(9) 0.0032(7) 0.0113(7) 0.0048(7)
C6 0.0205(9) 0.0251(9) 0.0348(10) 0.0024(7) 0.0085(7) 0.0018(7)
C7 0.0340(10) 0.0208(8) 0.0272(9) 0.0063(7) 0.0068(8) 0.0058(7)
C8 0.0522(13) 0.0211(9) 0.0289(10) -0.0013(8) 0.0005(9) -0.0042(9)
C9 0.0447(13) 0.0245(10) 0.0433(12) -0.0030(9) -0.0075(10) -0.0036(9)
C11 0.0205(8) 0.0190(8) 0.0189(8) 0.0010(6) 0.0065(6) 0.0003(6)
C12 0.0237(9) 0.0206(8) 0.0253(9) -0.0004(7) 0.0056(7) 0.0002(7)
C13 0.0352(10) 0.0183(8) 0.0314(10) 0.0023(7) 0.0133(8) 0.0028(7)
C14 0.0350(10) 0.0282(9) 0.0291(9) 0.0108(8) 0.0090(8) 0.0117(8)
C15 0.0235(9) 0.0344(10) 0.0258(9) 0.0061(8) 0.0019(7) 0.0048(8)
C16 0.0216(8) 0.0225(9) 0.0234(8) 0.0012(7) 0.0050(7) -0.0003(7)
C21 0.0203(8) 0.0158(7) 0.0212(8) -0.0038(6) 0.0035(6) -0.0004(6)
C22 0.0227(8) 0.0212(8) 0.0209(8) -0.0007(7) 0.0028(7) 0.0003(7)
C23 0.0258(9) 0.0225(8) 0.0257(9) -0.0020(7) 0.0086(7) -0.0040(7)
C24 0.0174(8) 0.0233(9) 0.0335(9) -0.0050(7) 0.0071(7) -0.0022(7)
C25 0.0207(8) 0.0229(9) 0.0289(9) -0.0011(7) 0.0001(7) 0.0018(7)
C26 0.0228(8) 0.0200(8) 0.0241(8) 0.0011(7) 0.0034(7) -0.0005(7)
C31 0.0187(8) 0.0141(7) 0.0208(8) 0.0025(6) 0.0006(6) 0.0029(6)
C32 0.0205(8) 0.0177(8) 0.0226(8) 0.0016(6) 0.0020(7) 0.0011(6)
C33 0.0276(9) 0.0200(8) 0.0216(8) -0.0011(7) 0.0000(7) 0.0013(7)
C34 0.0311(10) 0.0268(9) 0.0209(9) 0.0007(7) 0.0056(7) 0.0039(7)
C35 0.0252(9) 0.0270(9) 0.0267(9) 0.0024(7) 0.0071(7) -0.0014(7)
C36 0.0219(8) 0.0200(8) 0.0214(8) 0.0001(7) 0.0014(7) -0.0017(7)
C41 0.0139(7) 0.0176(8) 0.0220(8) -0.0001(6) 0.0028(6) 0.0005(6)
C42 0.0180(8) 0.0192(8) 0.0222(8) 0.0008(7) 0.0050(6) -0.0008(6)
C43 0.0210(8) 0.0239(8) 0.0235(9) -0.0039(7) 0.0051(7) 0.0009(7)
C44 0.0255(9) 0.0167(8) 0.0312(9) -0.0043(7) 0.0040(7) 0.0027(7)
C45 0.0291(9) 0.0182(8) 0.0298(9) 0.0047(7) 0.0053(7) 0.0030(7)
C46 0.0276(9) 0.0200(8) 0.0222(9) 0.0013(7) 0.0031(7) 0.0026(7)
B1 0.0169(8) 0.0153(8) 0.0196(9) 0.0004(7) 0.0027(7) -0.0011(7)

loop_
_atom_site_label
_atom_site_type_symbol
_atom_site_fract_x
_atom_site_fract_y
_atom_site_fract_z
_atom_site_U_iso_or_equiv
_atom_site_thermal_displace_type
_atom_site_occupancy
_atom_site_calc_flag
O1 O 0.44453(13) 1.28936(8) 0.51077(6) 0.0293(3) Uani 1 d
O2 O 0.2531(2) 1.26894(9) 0.56323(7) 0.0427(4) Uani 1 d
N1 N 0.11298(15) 1.00339(10) 0.30657(8) 0.0267(3) Uani 1 d
N2 N 0.0674(2) 0.95970(11) 0.26303(8) 0.0352(4) Uani 1 d
C1 C 0.1694(2) 1.06270(11) 0.36112(8) 0.0233(4) Uani 1 d
C2 C 0.3127(2) 1.08930(11) 0.36733(9) 0.0246(4) Uani 1 d
C3 C 0.3615(2) 1.15003(11) 0.41953(9) 0.0240(4) Uani 1 d
C4 C 0.2703(2) 1.18091(11) 0.46348(8) 0.0226(3) Uani 1 d
C5 C 0.1284(2) 1.15012(12) 0.45600(9) 0.0260(4) Uani 1 d
C6 C 0.0748(2) 1.09065(12) 0.40369(9) 0.0264(4) Uani 1 d
C7 C 0.3210(2) 1.25105(12) 0.51860(9) 0.0271(4) Uani 1 d
C8 C 0.5038(2) 1.36026(13) 0.56078(10) 0.0347(5) Uani 1 d
C9 C 0.6301(2) 1.40487(14) 0.53526(12) 0.0391(5) Uani 1 d
C11 C 0.2446(2) 0.85666(11) 0.16162(8) 0.0191(3) Uani 1 d
C12 C 0.2849(2) 0.95181(11) 0.17104(8) 0.0230(4) Uani 1 d
C13 C 0.2034(2) 1.02429(12) 0.13786(9) 0.0274(4) Uani 1 d
C14 C 0.0778(2) 1.00549(13) 0.09387(9) 0.0304(4) Uani 1 d
C15 C 0.0343(2) 0.91293(13) 0.08347(9) 0.0281(4) Uani 1 d
C16 C 0.1165(2) 0.84076(12) 0.11710(8) 0.0224(3) Uani 1 d
C21 C 0.5110(2) 0.78865(10) 0.20654(8) 0.0191(3) Uani 1 d
C22 C 0.5670(2) 0.84136(11) 0.15767(8) 0.0217(3) Uani 1 d
C23 C 0.7139(2) 0.84832(12) 0.15632(8) 0.0242(4) Uani 1 d
C24 C 0.8111(2) 0.80228(12) 0.20439(9) 0.0244(4) Uani 1 d
C25 C 0.7598(2) 0.74857(12) 0.25352(9) 0.0246(4) Uani 1 d
C26 C 0.6128(2) 0.74234(11) 0.25421(8) 0.0224(3) Uani 1 d
C31 C 0.2957(2) 0.78577(10) 0.28227(8) 0.0182(3) Uani 1 d
C32 C 0.3766(2) 0.84143(11) 0.33279(8) 0.0204(3) Uani 1 d
C33 C 0.3332(2) 0.85869(11) 0.39524(8) 0.0236(4) Uani 1 d
C34 C 0.2059(2) 0.82112(12) 0.40955(9) 0.0261(4) Uani 1 d
C35 C 0.1229(2) 0.76606(12) 0.36084(9) 0.0260(4) Uani 1 d
C36 C 0.1674(2) 0.74929(11) 0.29886(8) 0.0213(3) Uani 1 d
C41 C 0.3045(2) 0.66808(10) 0.17514(8) 0.0179(3) Uani 1 d
C42 C 0.2929(2) 0.64943(11) 0.10517(8) 0.0196(3) Uani 1 d
C43 C 0.2821(2) 0.55833(11) 0.07886(9) 0.0226(3) Uani 1 d
C44 C 0.2803(2) 0.48204(12) 0.12155(9) 0.0245(4) Uani 1 d
C45 C 0.2914(2) 0.49740(12) 0.19075(9) 0.0256(4) Uani 1 d
C46 C 0.3035(2) 0.58853(11) 0.21650(8) 0.0234(4) Uani 1 d
B1 B 0.3379(2) 0.77433(12) 0.20587(9) 0.0173(4) Uani 1 d
H2 H 0.3719(19) 1.0663(13) 0.3357(9) 0.030(5) Uiso 1 d
H3 H 0.4602(21) 1.1721(13) 0.4260(9) 0.034(5) Uiso 1 d
H5 H 0.0667(20) 1.1729(13) 0.4876(9) 0.034(5) Uiso 1 d
H6 H -0.0229(22) 1.0692(14) 0.3961(10) 0.039(6) Uiso 1 d
H8A H 0.4241(21) 1.4037(14) 0.5640(9) 0.037(5) Uiso 1 d
H8B H 0.5330(20) 1.3277(14) 0.6049(10) 0.036(5) Uiso 1 d
H9A H 0.6737(23) 1.4489(16) 0.5678(11) 0.051(6) Uiso 1 d
H9B H 0.5988(24) 1.4357(16) 0.4927(12) 0.055(7) Uiso 1 d
H9C H 0.7040(25) 1.3591(17) 0.5289(11) 0.058(7) Uiso 1 d
H12 H 0.3777(19) 0.9679(12) 0.2036(9) 0.024(5) Uiso 1 d
H13 H 0.2357(20) 1.0893(14) 0.1461(9) 0.036(5) Uiso 1 d
H14 H 0.0200(20) 1.0562(14) 0.0706(10) 0.038(5) Uiso 1 d
H15 H -0.0506(20) 0.8989(13) 0.0513(9) 0.031(5) Uiso 1 d
H16 H 0.0824(19) 0.7751(13) 0.1079(9) 0.028(5) Uiso 1 d
H22 H 0.5008(19) 0.8726(12) 0.1222(9) 0.026(5) Uiso 1 d
H23 H 0.7486(18) 0.8876(12) 0.1197(9) 0.025(5) Uiso 1 d
H24 H 0.9132(19) 0.8050(12) 0.2038(8) 0.025(5) Uiso 1 d
H25 H 0.8274(19) 0.7173(12) 0.2901(9) 0.030(5) Uiso 1 d
H26 H 0.5816(19) 0.7042(13) 0.2904(9) 0.029(5) Uiso 1 d
H32 H 0.4678(19) 0.8706(12) 0.3236(8) 0.024(5) Uiso 1 d
H33 H 0.3957(20) 0.8964(13) 0.4297(9) 0.033(5) Uiso 1 d
H34 H 0.1753(20) 0.8314(13) 0.4541(10) 0.039(5) Uiso 1 d
H35 H 0.0334(20) 0.7381(13) 0.3722(9) 0.030(5) Uiso 1 d
H36 H 0.1055(18) 0.7102(12) 0.2646(9) 0.024(5) Uiso 1 d
H42 H 0.2954(18) 0.7016(12) 0.0730(9) 0.023(5) Uiso 1 d
H43 H 0.2734(19) 0.5477(12) 0.0303(9) 0.028(5) Uiso 1 d
H44 H 0.2719(19) 0.4205(13) 0.1028(9) 0.031(5) Uiso 1 d
H45 H 0.2930(19) 0.4443(13) 0.2209(9) 0.029(5) Uiso 1 d
H46 H 0.3130(19) 0.5978(13) 0.2655(9) 0.030(5) Uiso 1 d

loop_
_atom_type_symbol
_atom_type_description
_atom_type_scat_dispersion_real
_atom_type_scat_dispersion_imag
_atom_type_scat_source
C C 0.0033 0.0016 'International Tables Vol C Tables 4.2.6.8 and 6.1.1.4'
H H 0.0000 0.0000 'International Tables Vol C Tables 4.2.6.8 and 6.1.1.4'
B B 0.0013 0.0007 'International Tables Vol C Tables 4.2.6.8 and 6.1.1.4'
N N 0.0061 0.0033 'International Tables Vol C Tables 4.2.6.8 and 6.1.1.4'
O O 0.0106 0.0060 'International Tables Vol C Tables 4.2.6.8 and 6.1.1.4'

loop_
_geom_angle_atom_site_label_1
_geom_angle_atom_site_label_2
_geom_angle_atom_site_label_3
_geom_angle
_geom_angle_publ_flag
C7 O1 C8 116.85(15) yes
N2 N1 C1 177.8(2) yes
C6 C1 C2 125.6(2) yes
C6 C1 N1 116.30(15) yes
C2 C1 N1 118.1(2) yes
C3 C2 C1 116.1(2) yes
C3 C2 H2 123.3(11) ?
C1 C2 H2 120.5(11) ?
C2 C3 C4 120.6(2) yes
C2 C3 H3 120.0(11) ?
C4 C3 H3 119.4(11) ?
C5 C4 C3 120.9(2) yes
C5 C4 C7 118.23(15) yes
C3 C4 C7 120.8(2) yes
C6 C5 C4 120.3(2) yes
C6 C5 H5 120.5(11) ?
C4 C5 H5 119.3(11) ?
C5 C6 C1 116.5(2) yes
C5 C6 H6 122.8(12) ?
C1 C6 H6 120.7(12) ?
O2 C7 O1 125.9(2) yes
O2 C7 C4 122.3(2) yes
O1 C7 C4 111.76(15) yes
O1 C8 C9 107.2(2) yes
O1 C8 H8A 105.5(11) ?
C9 C8 H8A 114.3(11) ?
O1 C8 H8B 107.5(11) ?
C9 C8 H8B 111.9(11) ?
H8A C8 H8B 110.0(16) ?
C8 C9 H9A 109.1(14) ?
C8 C9 H9B 110.1(14) ?
H9A C9 H9B 109.8(18) ?
C8 C9 H9C 112.5(14) ?
H9A C9 H9C 106.9(18) ?
H9B C9 H9C 108.3(19) ?
C16 C11 C12 115.26(14) yes
C16 C11 B1 124.10(14) yes
C12 C11 B1 120.44(14) yes
C13 C12 C11 122.3(2) yes
C13 C12 H12 119.0(10) ?
C11 C12 H12 118.8(9) ?
C14 C13 C12 120.6(2) yes
C14 C13 H13 120.0(11) ?
C12 C13 H13 119.3(11) ?
C13 C14 C15 118.8(2) yes
C13 C14 H14 120.9(11) ?
C15 C14 H14 120.3(11) ?
C14 C15 C16 120.2(2) yes
C14 C15 H15 119.4(11) ?
C16 C15 H15 120.3(11) ?
C15 C16 C11 122.9(2) yes
C15 C16 H16 117.8(10) ?
C11 C16 H16 119.3(10) ?
C22 C21 C26 115.39(14) yes
C22 C21 B1 123.25(13) yes
C26 C21 B1 121.21(14) yes
C23 C22 C21 122.75(15) yes
C23 C22 H22 118.5(10) ?
C21 C22 H22 118.7(11) ?
C24 C23 C22 120.3(2) yes
C24 C23 H23 120.3(10) ?
C22 C23 H23 119.4(10) ?
C23 C24 C25 118.8(2) yes
C23 C24 H24 121.6(10) ?
C25 C24 H24 119.5(10) ?
C24 C25 C26 120.3(2) yes
C24 C25 H25 120.5(10) ?
C26 C25 H25 119.1(10) ?
C25 C26 C21 122.5(2) yes
C25 C26 H26 117.3(10) ?
C21 C26 H26 120.1(10) ?
C32 C31 C36 115.37(14) yes
C32 C31 B1 122.30(14) yes
C36 C31 B1 121.94(13) yes
C33 C32 C31 122.3(2) yes
C33 C32 H32 118.5(10) ?
C31 C32 H32 119.2(10) ?
C34 C33 C32 120.4(2) yes
C34 C33 H33 120.4(11) ?
C32 C33 H33 119.1(11) ?
C35 C34 C33 119.0(2) yes
C35 C34 H34 119.9(11) ?
C33 C34 H34 121.1(11) ?
C34 C35 C36 120.1(2) yes
C34 C35 H35 118.2(10) ?
C36 C35 H35 121.7(10) ?
C35 C36 C31 122.85(15) yes
C35 C36 H36 118.6(10) ?
C31 C36 H36 118.6(10) ?
C46 C41 C42 115.03(14) yes
C46 C41 B1 123.00(13) yes
C42 C41 B1 121.51(13) yes
C43 C42 C41 122.46(15) yes
C43 C42 H42 117.8(10) ?
C41 C42 H42 119.7(10) ?
C44 C43 C42 120.5(2) yes
C44 C43 H43 119.0(11) ?
C42 C43 H43 120.5(11) ?
C43 C44 C45 118.8(2) yes
C43 C44 H44 119.5(11) ?
C45 C44 H44 121.6(11) ?
C44 C45 C46 120.2(2) yes
C44 C45 H45 119.2(11) ?
C46 C45 H45 120.6(11) ?
C45 C46 C41 123.0(2) yes
C45 C46 H46 118.9(11) ?
C41 C46 H46 118.1(11) ?
C11 B1 C31 103.73(12) yes
C11 B1 C41 113.93(12) yes
C31 B1 C41 112.06(12) yes
C11 B1 C21 111.28(12) yes
C31 B1 C21 111.75(12) yes
C41 B1 C21 104.32(12) yes

loop_
_geom_bond_atom_site_label_1
_geom_bond_atom_site_label_2
_geom_bond_distance
_geom_bond_publ_flag
O1 C7 1.340(2) yes
O1 C8 1.486(2) yes
O2 C7 1.223(2) yes
N1 N2 1.114(2) yes
N1 C1 1.432(2) yes
C1 C6 1.407(2) yes
C1 C2 1.412(2) yes
C2 C3 1.394(2) yes
C2 H2 0.98(2) ?
C3 C4 1.417(2) yes
C3 H3 0.99(2) ?
C4 C5 1.416(2) yes
C4 C7 1.527(2) yes
C5 C6 1.395(3) yes
C5 H5 0.99(2) ?
C6 H6 0.98(2) ?
C8 C9 1.534(3) yes
C8 H8A 1.00(2) ?
C8 H8B 1.01(2) ?
C9 H9A 0.96(2) ?
C9 H9B 0.97(2) ?
C9 H9C 0.99(2) ?
C11 C16 1.418(2) yes
C11 C12 1.434(2) yes
C11 B1 1.661(2) yes
C12 C13 1.410(2) yes
C12 H12 1.04(2) ?
C13 C14 1.402(3) yes
C13 H13 1.00(2) ?
C14 C15 1.407(3) yes
C14 H14 0.99(2) ?
C15 C16 1.413(2) yes
C15 H15 0.98(2) ?
C16 H16 1.01(2) ?
C21 C22 1.421(2) yes
C21 C26 1.423(2) yes
C21 B1 1.670(2) yes
C22 C23 1.416(2) yes
C22 H22 0.99(2) ?
C23 C24 1.401(2) yes
C23 H23 1.03(2) ?
C24 C25 1.411(2) yes
C24 H24 0.98(2) ?
C25 C26 1.415(2) yes
C25 H25 1.01(2) ?
C26 H26 1.00(2) ?
C31 C32 1.426(2) yes
C31 C36 1.428(2) yes
C31 B1 1.668(2) yes
C32 C33 1.415(2) yes
C32 H32 1.01(2) ?
C33 C34 1.408(2) yes
C33 H33 1.00(2) ?
C34 C35 1.408(2) yes
C34 H34 1.00(2) ?
C35 C36 1.409(2) yes
C35 H35 1.01(2) ?
C36 H36 1.01(2) ?
C41 C46 1.423(2) yes
C41 C42 1.427(2) yes
C41 B1 1.669(2) yes
C42 C43 1.418(2) yes
C42 H42 1.00(2) ?
C43 C44 1.403(2) yes
C43 H43 0.98(2) ?
C44 C45 1.404(2) yes
C44 H44 0.97(2) ?
C45 C46 1.415(2) yes
C45 H45 0.98(2) ?
C46 H46 0.99(2) ?

loop_
_geom_torsion_atom_site_label_1
_geom_torsion_atom_site_label_2
_geom_torsion_atom_site_label_3
_geom_torsion_atom_site_label_4
_geom_torsion
N2 N1 C1 C6 81.8(44)
N2 N1 C1 C2 -97.2(43)
C6 C1 C2 C3 -1.5(3)
N1 C1 C2 C3 177.49(14)
C1 C2 C3 C4 0.9(2)
C2 C3 C4 C5 0.8(2)
C2 C3 C4 C7 -176.98(15)
C3 C4 C5 C6 -1.9(2)
C7 C4 C5 C6 175.90(15)
C4 C5 C6 C1 1.3(2)
C2 C1 C6 C5 0.4(3)
N1 C1 C6 C5 -178.59(15)
C8 O1 C7 O2 -0.3(2)
C8 O1 C7 C4 178.93(13)
C5 C4 C7 O2 13.1(2)
C3 C4 C7 O2 -169.1(2)
C5 C4 C7 O1 -166.10(14)
C3 C4 C7 O1 11.7(2)
C7 O1 C8 C9 -170.8(2)
C16 C11 C12 C13 -0.5(2)
B1 C11 C12 C13 -175.67(15)
C11 C12 C13 C14 0.2(3)
C12 C13 C14 C15 0.0(3)
C13 C14 C15 C16 0.1(3)
C14 C15 C16 C11 -0.6(3)
C12 C11 C16 C15 0.7(2)
B1 C11 C16 C15 175.7(2)
C26 C21 C22 C23 -0.4(2)
B1 C21 C22 C23 -175.96(14)
C21 C22 C23 C24 0.0(2)
C22 C23 C24 C25 0.5(2)
C23 C24 C25 C26 -0.5(2)
C24 C25 C26 C21 0.1(3)
C22 C21 C26 C25 0.4(2)
B1 C21 C26 C25 176.05(14)
C36 C31 C32 C33 0.5(2)
B1 C31 C32 C33 173.50(14)
C31 C32 C33 C34 -0.4(2)
C32 C33 C34 C35 0.2(2)
C33 C34 C35 C36 -0.1(3)
C34 C35 C36 C31 0.2(3)
C32 C31 C36 C35 -0.4(2)
B1 C31 C36 C35 -173.45(14)
C46 C41 C42 C43 -0.4(2)
B1 C41 C42 C43 172.01(14)
C41 C42 C43 C44 0.9(2)
C42 C43 C44 C45 -0.9(2)
C43 C44 C45 C46 0.3(3)
C44 C45 C46 C41 0.2(3)
C42 C41 C46 C45 -0.2(2)
B1 C41 C46 C45 -172.5(2)
C16 C11 B1 C31 -101.2(2)
C12 C11 B1 C31 73.5(2)
C16 C11 B1 C41 20.9(2)
C12 C11 B1 C41 -164.39(14)
C16 C11 B1 C21 138.53(15)
C12 C11 B1 C21 -46.8(2)
C32 C31 B1 C11 -92.6(2)
C36 C31 B1 C11 80.0(2)
C32 C31 B1 C41 144.11(14)
C36 C31 B1 C41 -43.4(2)
C32 C31 B1 C21 27.4(2)
C36 C31 B1 C21 -160.03(13)
C46 C41 B1 C11 -144.02(15)
C42 C41 B1 C11 44.2(2)
C46 C41 B1 C31 -26.6(2)
C42 C41 B1 C31 161.59(13)
C46 C41 B1 C21 94.4(2)
C42 C41 B1 C21 -77.3(2)
C22 C21 B1 C11 -21.1(2)
C26 C21 B1 C11 163.59(14)
C22 C21 B1 C31 -136.56(15)
C26 C21 B1 C31 48.1(2)
C22 C21 B1 C41 102.2(2)
C26 C21 B1 C41 -73.1(2)

loop_
_cod_related_entry_id
_cod_related_entry_database
_cod_related_entry_code
1 ChemSpider 30660578
